data_7020768
loop_
_publ_author_name
'Nazarov, Alexey A.'
'Gardini, Daniel'
'Baqui\'e, Mathurin'
'Juillerat-Jeanneret, Lucienne'
'Serkova, Tatiana P.'
'Shevtsova, Elena P.'
'Scopelliti, Rosario'
'Dyson, Paul J.'

_publ_section_title
;
 Organometallic anticancer agents that interfere with cellular energy
 processes: a subtle approach to inducing cancer cell death.
;
_journal_issue 7
_journal_name_full 'Dalton transactions (Cambridge, England : 2003)'
_journal_page_first 2347
_journal_page_last 2350
_journal_paper_doi 10.1039/c2dt31936e
_journal_volume 42
_journal_year 2013
_chemical_formula_moiety 'C28 H27 Cl4 N5 O Ru, 2(C H Cl3)'
_chemical_formula_sum 'C30 H29 Cl10 N5 O Ru'
_chemical_formula_weight 931.15
_chemical_name_systematic
;
?
;
_space_group_IT_number 2
_symmetry_cell_setting triclinic
_symmetry_space_group_name_Hall '-P 1'
_symmetry_space_group_name_H-M 'P -1'
_atom_sites_solution_hydrogens geom
_atom_sites_solution_primary direct
_atom_sites_solution_secondary difmap
_audit_creation_method SHELXL-97
_cell_angle_alpha 82.687(7)
_cell_angle_beta 87.155(10)
_cell_angle_gamma 78.307(9)
_cell_formula_units_Z 2
_cell_length_a 10.029(2)
_cell_length_b 10.7100(10)
_cell_length_c 17.939(2)
_cell_measurement_reflns_used 130
_cell_measurement_temperature 140(2)
_cell_measurement_theta_max 20
_cell_measurement_theta_min 3
_cell_volume 1870.9(5)
_computing_cell_refinement 'automar, marresearch, 2010'
_computing_data_collection 'marmux - Micro-beam system, marresearch, 2010'
_computing_data_reduction 'automar, marresearch, 2010'
_computing_molecular_graphics 'Bruker SHELXTL'
_computing_publication_material 'Bruker SHELXTL'
_computing_structure_refinement 'SHELXL-97 (Sheldrick, 1997)'
_computing_structure_solution 'SHELXS-97 (Sheldrick, 1990)'
_diffrn_ambient_temperature 140(2)
_diffrn_measured_fraction_theta_full 0.925
_diffrn_measured_fraction_theta_max 0.906
_diffrn_measurement_device_type marmux
_diffrn_measurement_method '\p scans'
_diffrn_radiation_monochromator graphite
_diffrn_radiation_source 'fine-focus sealed tube'
_diffrn_radiation_type MoK\a
_diffrn_radiation_wavelength 0.71073
_diffrn_reflns_av_R_equivalents 0.0211
_diffrn_reflns_av_sigmaI/netI 0.0501
_diffrn_reflns_limit_h_max 12
_diffrn_reflns_limit_h_min -12
_diffrn_reflns_limit_k_max 13
_diffrn_reflns_limit_k_min -13
_diffrn_reflns_limit_l_max 23
_diffrn_reflns_limit_l_min -23
_diffrn_reflns_number 14011
_diffrn_reflns_theta_full 25.00
_diffrn_reflns_theta_max 27.67
_diffrn_reflns_theta_min 2.29
_exptl_absorpt_coefficient_mu 1.167
_exptl_absorpt_correction_type none
_exptl_crystal_colour yellow
_exptl_crystal_density_diffrn 1.653
_exptl_crystal_density_method 'not measured'
_exptl_crystal_description prismatic
_exptl_crystal_F_000 932
_exptl_crystal_size_max 0.36
_exptl_crystal_size_mid 0.21
_exptl_crystal_size_min 0.17
_refine_diff_density_max 0.537
_refine_diff_density_min -0.661
_refine_diff_density_rms 0.087
_refine_ls_extinction_coef 0.0135(4)
_refine_ls_extinction_expression Fc^*^=kFc[1+0.001xFc^2^\l^3^/sin(2\q)]^-1/4^
_refine_ls_extinction_method SHELXL
_refine_ls_goodness_of_fit_ref 1.083
_refine_ls_hydrogen_treatment constr
_refine_ls_matrix_type full
_refine_ls_number_parameters 462
_refine_ls_number_reflns 7900
_refine_ls_number_restraints 0
_refine_ls_restrained_S_all 1.083
_refine_ls_R_factor_all 0.0393
_refine_ls_R_factor_gt 0.0365
_refine_ls_shift/su_max 0.002
_refine_ls_shift/su_mean 0.000
_refine_ls_structure_factor_coef Fsqd
_refine_ls_weighting_details 'calc w=1/[\s^2^(Fo^2^)+(0.0196P)^2^+2.2120P] where P=(Fo^2^+2Fc^2^)/3'
_refine_ls_weighting_scheme calc
_refine_ls_wR_factor_gt 0.0928
_refine_ls_wR_factor_ref 0.0949
_reflns_number_gt 7404
_reflns_number_total 7900
_reflns_threshold_expression >2sigma(I)
_cod_data_source_file c2dt31936e.txt
_cod_data_source_block 2
_cod_depositor_comments
;
The following automatic conversions were performed:

'_symmetry_cell_setting' value 'Triclinic' changed to 'triclinic'
according to /home/saulius/struct/CIF-dictionaries/cif_core.dic
dictionary named 'cif_core.dic' version 2.4.2 from 2011-04-26.

Automatic conversion script
Id: cif_fix_values 1891 2012-01-12 08:04:46Z andrius 
;
_cod_database_code 7020768

loop_
_symmetry_equiv_pos_as_xyz
'x, y, z'
'-x, -y, -z'

loop_
_atom_site_label
_atom_site_type_symbol
_atom_site_fract_x
_atom_site_fract_y
_atom_site_fract_z
_atom_site_U_iso_or_equiv
_atom_site_adp_type
_atom_site_occupancy
_atom_site_symmetry_multiplicity
_atom_site_calc_flag
_atom_site_refinement_flags
_atom_site_disorder_assembly
_atom_site_disorder_group
Ru1 Ru 0.39884(2) 0.217807(17) 0.373682(10) 0.02055(8) Uani 1 1 d . . .
Cl1 Cl 0.26652(7) 0.43271(5) 0.34052(4) 0.02623(14) Uani 1 1 d . . .
Cl2 Cl 0.26249(7) 0.20093(6) 0.48869(3) 0.02765(14) Uani 1 1 d . . .
Cl3 Cl 0.92857(8) 0.93181(7) -0.07533(4) 0.03523(16) Uani 1 1 d . . .
Cl4 Cl 0.47637(9) 1.17905(7) 0.05425(5) 0.04182(18) Uani 1 1 d . . .
O1 O 0.7995(2) 0.2970(2) 0.24874(12) 0.0362(5) Uani 1 1 d . . .
N1 N 0.5218(2) 0.31105(19) 0.43057(12) 0.0223(4) Uani 1 1 d . . .
N2 N 0.6774(2) 0.4227(2) 0.44687(12) 0.0252(4) Uani 1 1 d . . .
N3 N 0.9497(2) 0.3945(2) 0.29840(13) 0.0281(5) Uani 1 1 d . . .
H3A H 0.9997 0.4537 0.2891 0.034 Uiso 1 1 calc R . .
N4 N 0.9266(3) 0.6203(2) 0.09591(13) 0.0299(5) Uani 1 1 d . . .
N5 N 0.9418(2) 0.5621(2) 0.16728(13) 0.0282(5) Uani 1 1 d . . .
C1 C 0.6081(3) 0.3800(2) 0.39631(15) 0.0247(5) Uani 1 1 d . . .
H1 H 0.6193 0.3969 0.3433 0.030 Uiso 1 1 calc R . .
C2 C 0.6326(3) 0.3795(3) 0.51710(15) 0.0285(6) Uani 1 1 d . . .
H2 H 0.6630 0.3946 0.5639 0.034 Uiso 1 1 calc R . .
C3 C 0.5360(3) 0.3107(2) 0.50654(14) 0.0256(5) Uani 1 1 d . . .
H3B H 0.4866 0.2692 0.5453 0.031 Uiso 1 1 calc R . .
C4 C 0.7847(3) 0.4976(3) 0.43039(17) 0.0305(6) Uani 1 1 d . . .
H4A H 0.7772 0.5604 0.4672 0.037 Uiso 1 1 calc R . .
H4B H 0.7713 0.5463 0.3797 0.037 Uiso 1 1 calc R . .
C5 C 0.9259(3) 0.4135(3) 0.43353(15) 0.0276(5) Uani 1 1 d . . .
H5A H 0.9369 0.3621 0.4836 0.033 Uiso 1 1 calc R . .
H5B H 0.9941 0.4693 0.4282 0.033 Uiso 1 1 calc R . .
C6 C 0.9554(3) 0.3225(3) 0.37336(15) 0.0270(5) Uani 1 1 d . . .
H6A H 1.0469 0.2675 0.3808 0.032 Uiso 1 1 calc R . .
H6B H 0.8877 0.2662 0.3781 0.032 Uiso 1 1 calc R . .
C7 C 0.8740(3) 0.3767(2) 0.24290(15) 0.0270(5) Uani 1 1 d . . .
C8 C 0.8814(3) 0.4612(2) 0.17151(15) 0.0264(5) Uani 1 1 d . . .
C9 C 0.8227(3) 0.4542(2) 0.10160(14) 0.0262(5) Uani 1 1 d . . .
C10 C 0.7452(3) 0.3746(3) 0.07384(16) 0.0315(6) Uani 1 1 d . . .
H10 H 0.7223 0.3026 0.1046 0.038 Uiso 1 1 calc R . .
C11 C 0.7041(3) 0.4048(3) 0.00078(17) 0.0369(7) Uani 1 1 d . . .
H11 H 0.6510 0.3530 -0.0187 0.044 Uiso 1 1 calc R . .
C12 C 0.7382(3) 0.5103(3) -0.04629(17) 0.0358(6) Uani 1 1 d . . .
H12 H 0.7079 0.5273 -0.0966 0.043 Uiso 1 1 calc R . .
C13 C 0.8145(3) 0.5892(3) -0.02091(16) 0.0317(6) Uani 1 1 d . . .
H13 H 0.8389 0.6597 -0.0525 0.038 Uiso 1 1 calc R . .
C14 C 0.8541(3) 0.5596(2) 0.05428(15) 0.0267(5) Uani 1 1 d . . .
C15 C 0.9669(3) 0.7436(3) 0.07368(17) 0.0333(6) Uani 1 1 d . . .
H15A H 1.0172 0.7413 0.0248 0.040 Uiso 1 1 calc R . .
H15B H 1.0287 0.7587 0.1115 0.040 Uiso 1 1 calc R . .
C16 C 0.8441(3) 0.8527(3) 0.06691(16) 0.0298(6) Uani 1 1 d . . .
C17 C 0.8189(3) 0.9422(3) 0.00323(15) 0.0288(6) Uani 1 1 d . . .
C18 C 0.7067(3) 1.0431(3) -0.00081(16) 0.0314(6) Uani 1 1 d . . .
H18 H 0.6921 1.1039 -0.0445 0.038 Uiso 1 1 calc R . .
C19 C 0.6169(3) 1.0530(3) 0.06011(17) 0.0335(6) Uani 1 1 d . . .
C20 C 0.6358(4) 0.9654(3) 0.12378(19) 0.0400(7) Uani 1 1 d . . .
H20 H 0.5722 0.9724 0.1648 0.048 Uiso 1 1 calc R . .
C21 C 0.7496(4) 0.8665(3) 0.12663(18) 0.0379(7) Uani 1 1 d . . .
H21 H 0.7636 0.8064 0.1706 0.045 Uiso 1 1 calc R . .
C22 C 0.5525(3) 0.0437(3) 0.36920(17) 0.0359(7) Uani 1 1 d . . .
H22 H 0.6231 0.0027 0.4026 0.043 Uiso 1 1 calc R . .
C23 C 0.4230(4) 0.0125(2) 0.37804(17) 0.0368(7) Uani 1 1 d . . .
H23 H 0.4046 -0.0474 0.4191 0.044 Uiso 1 1 calc R . .
C24 C 0.3190(3) 0.0696(3) 0.32619(16) 0.0329(6) Uani 1 1 d . . .
H24 H 0.2328 0.0454 0.3320 0.040 Uiso 1 1 calc R . .
C25 C 0.3423(3) 0.1608(3) 0.26698(15) 0.0294(6) Uani 1 1 d . . .
C26 C 0.4730(3) 0.1963(3) 0.25950(14) 0.0279(5) Uani 1 1 d . . .
H26 H 0.4896 0.2603 0.2204 0.033 Uiso 1 1 calc R . .
C27 C 0.5763(3) 0.1374(3) 0.30945(17) 0.0304(6) Uani 1 1 d . . .
H27 H 0.6632 0.1603 0.3033 0.036 Uiso 1 1 calc R . .
C28 C 0.2305(4) 0.2257(4) 0.21395(18) 0.0442(8) Uani 1 1 d . . .
H28A H 0.2462 0.1894 0.1661 0.066 Uiso 1 1 calc R . .
H28B H 0.2300 0.3180 0.2052 0.066 Uiso 1 1 calc R . .
H28C H 0.1425 0.2120 0.2360 0.066 Uiso 1 1 calc R . .
C29 C 0.5816(3) 1.3288(3) -0.23958(17) 0.0374(7) Uani 1 1 d . . .
H29 H 0.6296 1.3879 -0.2735 0.045 Uiso 1 1 calc R . .
Cl5 Cl 0.46990(11) 1.27118(9) -0.29324(5) 0.0540(2) Uani 1 1 d . . .
Cl6 Cl 0.48949(11) 1.41426(11) -0.17056(6) 0.0590(3) Uani 1 1 d . . .
Cl7 Cl 0.70369(11) 1.19836(11) -0.19944(6) 0.0643(3) Uani 1 1 d . . .
C30 C 1.0418(14) 0.1403(14) 0.6441(6) 0.037(2) Uani 0.628(2) 1 d P A 1
H30 H 1.1140 0.1424 0.6038 0.045 Uiso 0.628(2) 1 calc PR A 1
Cl8 Cl 1.0696(6) -0.0091(5) 0.6954(3) 0.0429(7) Uani 0.628(2) 1 d P A 1
Cl9 Cl 1.04577(17) 0.26251(13) 0.70179(9) 0.0527(4) Uani 0.628(2) 1 d P A 1
Cl10 Cl 0.87874(16) 0.17400(15) 0.60161(9) 0.0544(5) Uani 0.628(2) 1 d P A 1
C31 C 1.024(2) 0.131(2) 0.6203(11) 0.047(4) Uani 0.372(2) 1 d P A 2
H31 H 1.1106 0.1451 0.5938 0.056 Uiso 0.372(2) 1 calc PR A 2
Cl11 Cl 1.0692(14) 0.0074(11) 0.6989(8) 0.082(3) Uani 0.372(2) 1 d P A 2
Cl12 Cl 0.9470(3) 0.2724(2) 0.64947(15) 0.0587(8) Uani 0.372(2) 1 d P A 2
Cl13 Cl 0.9292(4) 0.0762(3) 0.55681(18) 0.0713(10) Uani 0.372(2) 1 d P A 2

loop_
_atom_site_aniso_label
_atom_site_aniso_U_11
_atom_site_aniso_U_22
_atom_site_aniso_U_33
_atom_site_aniso_U_23
_atom_site_aniso_U_13
_atom_site_aniso_U_12
Ru1 0.02289(14) 0.01803(11) 0.02082(11) -0.00192(7) -0.00262(7) -0.00402(8)
Cl1 0.0271(4) 0.0203(3) 0.0312(3) -0.0009(2) -0.0069(2) -0.0042(2)
Cl2 0.0294(4) 0.0282(3) 0.0249(3) -0.0009(2) 0.0007(2) -0.0065(2)
Cl3 0.0388(4) 0.0406(4) 0.0279(3) -0.0021(3) 0.0013(3) -0.0133(3)
Cl4 0.0390(5) 0.0342(4) 0.0530(5) -0.0114(3) -0.0007(3) -0.0053(3)
O1 0.0429(14) 0.0386(11) 0.0315(10) 0.0011(8) -0.0068(9) -0.0205(10)
N1 0.0214(12) 0.0226(10) 0.0228(10) -0.0034(8) -0.0040(8) -0.0029(8)
N2 0.0226(13) 0.0258(10) 0.0289(11) -0.0084(8) -0.0030(8) -0.0053(8)
N3 0.0288(14) 0.0320(11) 0.0248(11) -0.0013(9) -0.0014(9) -0.0102(9)
N4 0.0354(14) 0.0267(11) 0.0278(11) 0.0008(9) -0.0031(9) -0.0085(9)
N5 0.0290(14) 0.0289(11) 0.0262(11) -0.0006(9) -0.0025(9) -0.0060(9)
C1 0.0243(15) 0.0254(12) 0.0253(12) -0.0061(9) -0.0028(9) -0.0047(10)
C2 0.0272(16) 0.0343(13) 0.0236(12) -0.0059(10) -0.0044(10) -0.0028(11)
C3 0.0260(15) 0.0291(12) 0.0210(12) -0.0033(9) -0.0038(9) -0.0032(10)
C4 0.0288(16) 0.0273(13) 0.0377(15) -0.0088(11) -0.0020(11) -0.0077(11)
C5 0.0247(15) 0.0325(13) 0.0270(13) -0.0034(10) -0.0047(10) -0.0082(10)
C6 0.0251(15) 0.0291(13) 0.0257(13) -0.0007(10) -0.0045(10) -0.0034(10)
C7 0.0290(16) 0.0252(12) 0.0260(13) -0.0027(10) -0.0017(10) -0.0037(10)
C8 0.0256(15) 0.0262(12) 0.0275(13) -0.0025(10) -0.0009(10) -0.0056(10)
C9 0.0273(15) 0.0257(12) 0.0242(12) -0.0029(10) -0.0013(10) -0.0020(10)
C10 0.0332(17) 0.0291(13) 0.0330(14) -0.0048(11) -0.0011(11) -0.0073(11)
C11 0.0427(19) 0.0343(15) 0.0361(16) -0.0065(12) -0.0084(13) -0.0101(13)
C12 0.0419(19) 0.0375(15) 0.0270(14) -0.0017(11) -0.0086(12) -0.0051(13)
C13 0.0365(17) 0.0296(13) 0.0274(13) 0.0001(10) -0.0027(11) -0.0045(11)
C14 0.0290(15) 0.0259(12) 0.0246(12) -0.0037(10) 0.0001(10) -0.0036(10)
C15 0.0342(17) 0.0307(14) 0.0361(15) 0.0033(11) -0.0012(11) -0.0135(12)
C16 0.0325(17) 0.0276(13) 0.0314(14) -0.0013(10) -0.0007(11) -0.0125(11)
C17 0.0347(17) 0.0276(13) 0.0275(13) -0.0045(10) -0.0029(11) -0.0129(11)
C18 0.0401(18) 0.0269(13) 0.0306(14) -0.0039(10) -0.0033(11) -0.0137(11)
C19 0.0378(18) 0.0262(13) 0.0391(16) -0.0073(11) -0.0018(12) -0.0102(12)
C20 0.048(2) 0.0331(15) 0.0409(17) -0.0069(12) 0.0105(14) -0.0130(13)
C21 0.046(2) 0.0319(14) 0.0348(16) 0.0021(12) 0.0044(13) -0.0093(13)
C22 0.0356(18) 0.0249(13) 0.0410(16) -0.0099(11) -0.0088(12) 0.0141(11)
C23 0.058(2) 0.0135(11) 0.0371(15) -0.0032(10) 0.0073(13) -0.0044(11)
C24 0.0395(18) 0.0297(13) 0.0360(15) -0.0155(11) 0.0057(12) -0.0163(12)
C25 0.0333(16) 0.0336(14) 0.0239(13) -0.0130(10) -0.0030(10) -0.0067(11)
C26 0.0340(16) 0.0288(13) 0.0217(12) -0.0066(10) 0.0048(10) -0.0074(11)
C27 0.0200(15) 0.0305(13) 0.0417(16) -0.0177(11) 0.0029(11) 0.0001(10)
C28 0.038(2) 0.061(2) 0.0332(16) -0.0165(15) -0.0099(13) 0.0006(15)
C29 0.0432(19) 0.0379(15) 0.0308(15) -0.0014(12) 0.0025(12) -0.0095(13)
Cl5 0.0795(7) 0.0526(5) 0.0345(4) -0.0066(3) -0.0122(4) -0.0210(5)
Cl6 0.0567(6) 0.0717(6) 0.0546(5) -0.0341(5) 0.0057(4) -0.0117(5)
Cl7 0.0512(6) 0.0738(7) 0.0537(6) 0.0129(5) 0.0018(4) 0.0072(5)
C30 0.026(4) 0.043(3) 0.042(5) 0.006(4) -0.004(3) -0.013(3)
Cl8 0.0351(15) 0.0243(8) 0.0670(17) 0.0045(9) -0.0057(12) -0.0054(8)
Cl9 0.0625(10) 0.0339(6) 0.0649(10) -0.0071(6) -0.0036(7) -0.0162(6)
Cl10 0.0464(9) 0.0583(9) 0.0567(9) 0.0225(7) -0.0171(6) -0.0207(7)
C31 0.034(8) 0.034(7) 0.063(13) 0.024(8) -0.002(8) -0.002(5)
Cl11 0.055(4) 0.062(5) 0.111(7) 0.033(4) -0.005(4) 0.005(3)
Cl12 0.077(2) 0.0361(12) 0.0549(15) 0.0010(10) 0.0177(13) -0.0004(11)
Cl13 0.084(2) 0.0655(18) 0.0697(19) -0.0018(14) 0.0167(15) -0.0359(16)

loop_
_atom_type_symbol
_atom_type_description
_atom_type_scat_dispersion_real
_atom_type_scat_dispersion_imag
_atom_type_scat_source
C C 0.0033 0.0016 'International Tables Vol C Tables 4.2.6.8 and 6.1.1.4'
H H 0.0000 0.0000 'International Tables Vol C Tables 4.2.6.8 and 6.1.1.4'
N N 0.0061 0.0033 'International Tables Vol C Tables 4.2.6.8 and 6.1.1.4'
O O 0.0106 0.0060 'International Tables Vol C Tables 4.2.6.8 and 6.1.1.4'
Cl Cl 0.1484 0.1585 'International Tables Vol C Tables 4.2.6.8 and 6.1.1.4'
Ru Ru -1.2594 0.8363 'International Tables Vol C Tables 4.2.6.8 and 6.1.1.4'

loop_
_geom_angle_atom_site_label_1
_geom_angle_atom_site_label_2
_geom_angle_atom_site_label_3
_geom_angle
N1 Ru1 C23 124.56(11)
N1 Ru1 C27 89.18(10)
C23 Ru1 C27 68.48(12)
N1 Ru1 C26 111.68(10)
C23 Ru1 C26 80.97(11)
C27 Ru1 C26 37.73(11)
N1 Ru1 C22 94.73(10)
C23 Ru1 C22 37.80(13)
C27 Ru1 C22 38.21(12)
C26 Ru1 C22 68.64(11)
N1 Ru1 C24 162.39(10)
C23 Ru1 C24 38.14(12)
C27 Ru1 C24 80.42(11)
C26 Ru1 C24 67.73(11)
C22 Ru1 C24 68.35(12)
N1 Ru1 C25 148.92(10)
C23 Ru1 C25 68.07(11)
C27 Ru1 C25 68.36(11)
C26 Ru1 C25 38.12(11)
C22 Ru1 C25 80.93(11)
C24 Ru1 C25 36.84(11)
N1 Ru1 Cl2 87.62(6)
C23 Ru1 Cl2 87.06(8)
C27 Ru1 Cl2 147.54(8)
C26 Ru1 Cl2 160.66(8)
C22 Ru1 Cl2 109.98(9)
C24 Ru1 Cl2 93.54(8)
C25 Ru1 Cl2 122.91(8)
N1 Ru1 Cl1 84.61(6)
C23 Ru1 Cl1 150.31(10)
C27 Ru1 Cl1 122.84(8)
C26 Ru1 Cl1 93.91(8)
C22 Ru1 Cl1 161.01(9)
C24 Ru1 Cl1 112.97(9)
C25 Ru1 Cl1 89.85(8)
Cl2 Ru1 Cl1 88.98(2)
C1 N1 C3 106.3(2)
C1 N1 Ru1 123.90(17)
C3 N1 Ru1 129.70(18)
C1 N2 C2 107.5(2)
C1 N2 C4 126.5(2)
C2 N2 C4 126.0(2)
C7 N3 C6 124.6(2)
C7 N3 H3A 117.7
C6 N3 H3A 117.7
N5 N4 C14 111.8(2)
N5 N4 C15 120.8(2)
C14 N4 C15 126.7(2)
C8 N5 N4 106.1(2)
N1 C1 N2 110.8(2)
N1 C1 H1 124.6
N2 C1 H1 124.6
C3 C2 N2 106.5(2)
C3 C2 H2 126.7
N2 C2 H2 126.7
C2 C3 N1 108.9(2)
C2 C3 H3B 125.5
N1 C3 H3B 125.5
N2 C4 C5 112.2(2)
N2 C4 H4A 109.2
C5 C4 H4A 109.2
N2 C4 H4B 109.2
C5 C4 H4B 109.2
H4A C4 H4B 107.9
C4 C5 C6 114.1(2)
C4 C5 H5A 108.7
C6 C5 H5A 108.7
C4 C5 H5B 108.7
C6 C5 H5B 108.7
H5A C5 H5B 107.6
N3 C6 C5 110.7(2)
N3 C6 H6A 109.5
C5 C6 H6A 109.5
N3 C6 H6B 109.5
C5 C6 H6B 109.5
H6A C6 H6B 108.1
O1 C7 N3 124.0(3)
O1 C7 C8 120.0(2)
N3 C7 C8 116.0(2)
N5 C8 C9 111.2(2)
N5 C8 C7 121.2(2)
C9 C8 C7 127.5(2)
C14 C9 C10 119.4(2)
C14 C9 C8 104.1(2)
C10 C9 C8 136.5(3)
C11 C10 C9 117.6(3)
C11 C10 H10 121.2
C9 C10 H10 121.2
C10 C11 C12 122.2(3)
C10 C11 H11 118.9
C12 C11 H11 118.9
C13 C12 C11 121.5(3)
C13 C12 H12 119.3
C11 C12 H12 119.3
C12 C13 C14 116.2(3)
C12 C13 H13 121.9
C14 C13 H13 121.9
N4 C14 C9 106.8(2)
N4 C14 C13 130.1(3)
C9 C14 C13 123.1(2)
N4 C15 C16 111.2(2)
N4 C15 H15A 109.4
C16 C15 H15A 109.4
N4 C15 H15B 109.4
C16 C15 H15B 109.4
H15A C15 H15B 108.0
C17 C16 C21 117.1(3)
C17 C16 C15 123.3(3)
C21 C16 C15 119.7(3)
C18 C17 C16 122.0(3)
C18 C17 Cl3 117.2(2)
C16 C17 Cl3 120.8(2)
C19 C18 C17 118.6(3)
C19 C18 H18 120.7
C17 C18 H18 120.7
C20 C19 C18 121.6(3)
C20 C19 Cl4 120.2(2)
C18 C19 Cl4 118.2(2)
C19 C20 C21 118.6(3)
C19 C20 H20 120.7
C21 C20 H20 120.7
C20 C21 C16 122.1(3)
C20 C21 H21 118.9
C16 C21 H21 118.9
C23 C22 C27 118.8(3)
C23 C22 Ru1 70.39(16)
C27 C22 Ru1 70.41(15)
C23 C22 H22 120.6
C27 C22 H22 120.6
Ru1 C22 H22 131.2
C22 C23 C24 120.7(3)
C22 C23 Ru1 71.81(15)
C24 C23 Ru1 72.42(15)
C22 C23 H23 119.7
C24 C23 H23 119.7
Ru1 C23 H23 128.3
C25 C24 C23 120.7(3)
C25 C24 Ru1 72.39(15)
C23 C24 Ru1 69.43(15)
C25 C24 H24 119.7
C23 C24 H24 119.7
Ru1 C24 H24 131.4
C24 C25 C26 118.7(3)
C24 C25 C28 120.8(3)
C26 C25 C28 120.4(3)
C24 C25 Ru1 70.77(15)
C26 C25 Ru1 69.19(14)
C28 C25 Ru1 129.7(2)
C27 C26 C25 120.4(3)
C27 C26 Ru1 70.81(15)
C25 C26 Ru1 72.69(15)
C27 C26 H26 119.8
C25 C26 H26 119.8
Ru1 C26 H26 129.1
C26 C27 C22 120.6(3)
C26 C27 Ru1 71.45(15)
C22 C27 Ru1 71.39(16)
C26 C27 H27 119.7
C22 C27 H27 119.7
Ru1 C27 H27 130.0
C25 C28 H28A 109.5
C25 C28 H28B 109.5
H28A C28 H28B 109.5
C25 C28 H28C 109.5
H28A C28 H28C 109.5
H28B C28 H28C 109.5
Cl6 C29 Cl5 109.91(19)
Cl6 C29 Cl7 111.38(17)
Cl5 C29 Cl7 109.24(17)
Cl6 C29 H29 108.8
Cl5 C29 H29 108.8
Cl7 C29 H29 108.8
Cl8 C30 Cl9 111.4(5)
Cl8 C30 Cl10 110.4(7)
Cl9 C30 Cl10 107.9(8)
Cl8 C30 H30 109.0
Cl9 C30 H30 109.0
Cl10 C30 H30 109.0
Cl12 C31 Cl13 114.0(12)
Cl12 C31 Cl11 111.8(12)
Cl13 C31 Cl11 109.4(12)
Cl12 C31 H31 107.1
Cl13 C31 H31 107.1
Cl11 C31 H31 107.1

loop_
_geom_bond_atom_site_label_1
_geom_bond_atom_site_label_2
_geom_bond_distance
Ru1 N1 2.108(2)
Ru1 C23 2.154(3)
Ru1 C27 2.160(3)
Ru1 C26 2.168(3)
Ru1 C22 2.173(3)
Ru1 C24 2.194(3)
Ru1 C25 2.214(2)
Ru1 Cl2 2.4257(7)
Ru1 Cl1 2.4298(7)
Cl3 C17 1.745(3)
Cl4 C19 1.740(3)
O1 C7 1.236(3)
N1 C1 1.327(3)
N1 C3 1.377(3)
N2 C1 1.346(3)
N2 C2 1.372(3)
N2 C4 1.465(3)
N3 C7 1.336(3)
N3 C6 1.460(3)
N3 H3A 0.8800
N4 N5 1.352(3)
N4 C14 1.370(3)
N4 C15 1.460(3)
N5 C8 1.335(3)
C1 H1 0.9500
C2 C3 1.364(4)
C2 H2 0.9500
C3 H3B 0.9500
C4 C5 1.516(4)
C4 H4A 0.9900
C4 H4B 0.9900
C5 C6 1.523(4)
C5 H5A 0.9900
C5 H5B 0.9900
C6 H6A 0.9900
C6 H6B 0.9900
C7 C8 1.479(4)
C8 C9 1.428(4)
C9 C14 1.402(4)
C9 C10 1.413(4)
C10 C11 1.372(4)
C10 H10 0.9500
C11 C12 1.411(4)
C11 H11 0.9500
C12 C13 1.379(4)
C12 H12 0.9500
C13 C14 1.404(4)
C13 H13 0.9500
C15 C16 1.515(4)
C15 H15A 0.9900
C15 H15B 0.9900
C16 C17 1.393(4)
C16 C21 1.397(4)
C17 C18 1.391(4)
C18 C19 1.382(4)
C18 H18 0.9500
C19 C20 1.378(4)
C20 C21 1.388(5)
C20 H20 0.9500
C21 H21 0.9500
C22 C23 1.402(5)
C22 C27 1.418(4)
C22 H22 0.9500
C23 C24 1.421(5)
C23 H23 0.9500
C24 C25 1.393(4)
C24 H24 0.9500
C25 C26 1.432(4)
C25 C28 1.506(4)
C26 C27 1.400(4)
C26 H26 0.9500
C27 H27 0.9500
C28 H28A 0.9800
C28 H28B 0.9800
C28 H28C 0.9800
C29 Cl6 1.748(3)
C29 Cl5 1.761(3)
C29 Cl7 1.763(3)
C29 H29 1.0000
C30 Cl8 1.718(15)
C30 Cl9 1.776(12)
C30 Cl10 1.789(11)
C30 H30 1.0000
C31 Cl12 1.68(2)
C31 Cl13 1.748(17)
C31 Cl11 1.82(2)
C31 H31 1.0000

loop_
_geom_torsion_atom_site_label_1
_geom_torsion_atom_site_label_2
_geom_torsion_atom_site_label_3
_geom_torsion_atom_site_label_4
_geom_torsion
C23 Ru1 N1 C1 112.0(2)
C27 Ru1 N1 C1 49.1(2)
C26 Ru1 N1 C1 18.0(2)
C22 Ru1 N1 C1 86.9(2)
C24 Ru1 N1 C1 102.5(4)
C25 Ru1 N1 C1 6.6(3)
Cl2 Ru1 N1 C1 -163.3(2)
Cl1 Ru1 N1 C1 -74.1(2)
C23 Ru1 N1 C3 -64.9(3)
C27 Ru1 N1 C3 -127.8(2)
C26 Ru1 N1 C3 -158.9(2)
C22 Ru1 N1 C3 -90.0(2)
C24 Ru1 N1 C3 -74.4(4)
C25 Ru1 N1 C3 -170.2(2)
Cl2 Ru1 N1 C3 19.9(2)
Cl1 Ru1 N1 C3 109.1(2)
C14 N4 N5 C8 1.3(3)
C15 N4 N5 C8 172.7(3)
C3 N1 C1 N2 0.5(3)
Ru1 N1 C1 N2 -177.01(16)
C2 N2 C1 N1 -0.4(3)
C4 N2 C1 N1 177.6(2)
C1 N2 C2 C3 0.1(3)
C4 N2 C2 C3 -177.9(2)
N2 C2 C3 N1 0.2(3)
C1 N1 C3 C2 -0.4(3)
Ru1 N1 C3 C2 176.86(18)
C1 N2 C4 C5 -95.0(3)
C2 N2 C4 C5 82.5(3)
N2 C4 C5 C6 65.3(3)
C7 N3 C6 C5 -126.9(3)
C4 C5 C6 N3 62.4(3)
C6 N3 C7 O1 0.1(5)
C6 N3 C7 C8 179.1(2)
N4 N5 C8 C9 -1.1(3)
N4 N5 C8 C7 -177.9(2)
O1 C7 C8 N5 168.4(3)
N3 C7 C8 N5 -10.6(4)
O1 C7 C8 C9 -7.8(4)
N3 C7 C8 C9 173.1(3)
N5 C8 C9 C14 0.5(3)
C7 C8 C9 C14 177.1(3)
N5 C8 C9 C10 -177.6(3)
C7 C8 C9 C10 -1.0(5)
C14 C9 C10 C11 0.0(4)
C8 C9 C10 C11 177.9(3)
C9 C10 C11 C12 0.8(5)
C10 C11 C12 C13 -0.3(5)
C11 C12 C13 C14 -0.9(5)
N5 N4 C14 C9 -1.0(3)
C15 N4 C14 C9 -171.8(3)
N5 N4 C14 C13 179.1(3)
C15 N4 C14 C13 8.3(5)
C10 C9 C14 N4 178.8(3)
C8 C9 C14 N4 0.3(3)
C10 C9 C14 C13 -1.3(4)
C8 C9 C14 C13 -179.8(3)
C12 C13 C14 N4 -178.4(3)
C12 C13 C14 C9 1.7(4)
N5 N4 C15 C16 -103.4(3)
C14 N4 C15 C16 66.7(4)
N4 C15 C16 C17 -127.6(3)
N4 C15 C16 C21 52.3(4)
C21 C16 C17 C18 1.4(4)
C15 C16 C17 C18 -178.6(2)
C21 C16 C17 Cl3 -178.6(2)
C15 C16 C17 Cl3 1.3(4)
C16 C17 C18 C19 -0.9(4)
Cl3 C17 C18 C19 179.1(2)
C17 C18 C19 C20 -0.5(4)
C17 C18 C19 Cl4 -179.6(2)
C18 C19 C20 C21 1.3(5)
Cl4 C19 C20 C21 -179.6(2)
C19 C20 C21 C16 -0.7(5)
C17 C16 C21 C20 -0.6(4)
C15 C16 C21 C20 179.4(3)
N1 Ru1 C22 C23 145.29(18)
C27 Ru1 C22 C23 -132.1(3)
C26 Ru1 C22 C23 -103.26(19)
C24 Ru1 C22 C23 -29.67(18)
C25 Ru1 C22 C23 -65.72(19)
Cl2 Ru1 C22 C23 56.11(18)
Cl1 Ru1 C22 C23 -127.5(3)
N1 Ru1 C22 C27 -82.63(17)
C23 Ru1 C22 C27 132.1(3)
C26 Ru1 C22 C27 28.82(16)
C24 Ru1 C22 C27 102.41(18)
C25 Ru1 C22 C27 66.36(17)
Cl2 Ru1 C22 C27 -171.81(14)
Cl1 Ru1 C22 C27 4.5(4)
C27 C22 C23 C24 2.7(4)
Ru1 C22 C23 C24 55.6(2)
C27 C22 C23 Ru1 -53.0(2)
N1 Ru1 C23 C22 -43.6(2)
C27 Ru1 C23 C22 29.57(17)
C26 Ru1 C23 C22 66.62(18)
C24 Ru1 C23 C22 131.8(3)
C25 Ru1 C23 C22 104.0(2)
Cl2 Ru1 C23 C22 -128.63(17)
Cl1 Ru1 C23 C22 148.60(16)
N1 Ru1 C23 C24 -175.40(15)
C27 Ru1 C23 C24 -102.28(19)
C26 Ru1 C23 C24 -65.23(18)
C22 Ru1 C23 C24 -131.8(3)
C25 Ru1 C23 C24 -27.86(17)
Cl2 Ru1 C23 C24 99.52(17)
Cl1 Ru1 C23 C24 16.8(3)
C22 C23 C24 C25 -2.1(4)
Ru1 C23 C24 C25 53.2(2)
C22 C23 C24 Ru1 -55.4(2)
N1 Ru1 C24 C25 -121.1(3)
C23 Ru1 C24 C25 -133.7(3)
C27 Ru1 C24 C25 -66.51(18)
C26 Ru1 C24 C25 -29.41(17)
C22 Ru1 C24 C25 -104.3(2)
Cl2 Ru1 C24 C25 145.61(17)
Cl1 Ru1 C24 C25 55.22(18)
N1 Ru1 C24 C23 12.6(4)
C27 Ru1 C24 C23 67.20(19)
C26 Ru1 C24 C23 104.3(2)
C22 Ru1 C24 C23 29.42(18)
C25 Ru1 C24 C23 133.7(3)
Cl2 Ru1 C24 C23 -80.68(17)
Cl1 Ru1 C24 C23 -171.08(15)
C23 C24 C25 C26 -0.2(4)
Ru1 C24 C25 C26 51.7(2)
C23 C24 C25 C28 -177.3(3)
Ru1 C24 C25 C28 -125.4(3)
C23 C24 C25 Ru1 -51.9(2)
N1 Ru1 C25 C24 149.87(19)
C23 Ru1 C25 C24 28.77(18)
C27 Ru1 C25 C24 103.4(2)
C26 Ru1 C25 C24 132.6(3)
C22 Ru1 C25 C24 65.80(19)
Cl2 Ru1 C25 C24 -42.2(2)
Cl1 Ru1 C25 C24 -130.87(17)
N1 Ru1 C25 C26 17.3(3)
C23 Ru1 C25 C26 -103.83(19)
C27 Ru1 C25 C26 -29.24(16)
C22 Ru1 C25 C26 -66.80(18)
C24 Ru1 C25 C26 -132.6(3)
Cl2 Ru1 C25 C26 -174.78(13)
Cl1 Ru1 C25 C26 96.53(15)
N1 Ru1 C25 C28 -95.6(3)
C23 Ru1 C25 C28 143.3(3)
C27 Ru1 C25 C28 -142.1(3)
C26 Ru1 C25 C28 -112.9(3)
C22 Ru1 C25 C28 -179.7(3)
C24 Ru1 C25 C28 114.5(4)
Cl2 Ru1 C25 C28 72.4(3)
Cl1 Ru1 C25 C28 -16.3(3)
C24 C25 C26 C27 2.0(4)
C28 C25 C26 C27 179.1(2)
Ru1 C25 C26 C27 54.4(2)
C24 C25 C26 Ru1 -52.4(2)
C28 C25 C26 Ru1 124.7(2)
N1 Ru1 C26 C27 57.39(17)
C23 Ru1 C26 C27 -66.32(18)
C22 Ru1 C26 C27 -29.16(17)
C24 Ru1 C26 C27 -103.62(18)
C25 Ru1 C26 C27 -132.1(2)
Cl2 Ru1 C26 C27 -118.8(2)
Cl1 Ru1 C26 C27 143.13(15)
N1 Ru1 C26 C25 -170.51(15)
C23 Ru1 C26 C25 65.79(18)
C27 Ru1 C26 C25 132.1(2)
C22 Ru1 C26 C25 102.95(18)
C24 Ru1 C26 C25 28.49(16)
Cl2 Ru1 C26 C25 13.3(3)
Cl1 Ru1 C26 C25 -84.76(15)
C25 C26 C27 C22 -1.4(4)
Ru1 C26 C27 C22 53.9(2)
C25 C26 C27 Ru1 -55.2(2)
C23 C22 C27 C26 -1.0(4)
Ru1 C22 C27 C26 -53.9(2)
C23 C22 C27 Ru1 53.0(2)
N1 Ru1 C27 C26 -128.48(16)
C23 Ru1 C27 C26 103.53(18)
C22 Ru1 C27 C26 132.8(2)
C24 Ru1 C27 C26 65.80(17)
C25 Ru1 C27 C26 29.52(16)
Cl2 Ru1 C27 C26 147.25(14)
Cl1 Ru1 C27 C26 -45.44(18)
N1 Ru1 C27 C22 98.71(17)
C23 Ru1 C27 C22 -29.28(18)
C26 Ru1 C27 C22 -132.8(2)
C24 Ru1 C27 C22 -67.01(18)
C25 Ru1 C27 C22 -103.29(19)
Cl2 Ru1 C27 C22 14.4(2)
Cl1 Ru1 C27 C22 -178.25(14)
